data_7017918
loop_
_publ_author_name
'Zheng, Ai-Xia'
'Wang, Hui-Fang'
'L\"u, Chun-Ning'
'Ren, Zhi-Gang'
'Li, Hong-Xi'
'Lang, Jian-Ping'

_publ_section_title
;
 Reactions of cadmium(II) nitrate with 4-(trimethylammonio)benzenethiolate
 in the presence of N-donor ligands.
;
_journal_issue 2
_journal_name_full 'Dalton transactions (Cambridge, England : 2003)'
_journal_page_first 558
_journal_page_last 566
_journal_paper_doi 10.1039/c1dt11663k
_journal_volume 41
_journal_year 2012
_chemical_formula_moiety 'C102 H138 Cd4 N18 S8, 8(F6 P), (H2 O)'
_chemical_formula_sum 'C102 H140 Cd4 F48 N18 O P8 S8'
_chemical_formula_weight 3500.16
_chemical_name_systematic
;
?
;
_space_group_IT_number 2
_symmetry_cell_setting triclinic
_symmetry_space_group_name_Hall '-P 1'
_symmetry_space_group_name_H-M 'P -1'
_atom_sites_solution_hydrogens geom
_atom_sites_solution_primary direct
_atom_sites_solution_secondary difmap
_cell_angle_alpha 112.86(3)
_cell_angle_beta 97.28(3)
_cell_angle_gamma 97.77(3)
_cell_formula_units_Z 1
_cell_length_a 13.331(3)
_cell_length_b 16.928(3)
_cell_length_c 18.448(4)
_cell_measurement_reflns_used 17075
_cell_measurement_temperature 223(2)
_cell_measurement_theta_max 28.0389
_cell_measurement_theta_min 3.0539
_cell_volume 3726.9(17)
_computing_cell_refinement 'CrystalClear, Ver. 1.30 (Rigaku/MSC, 2001)'
_computing_data_collection 'CrystalClear, Ver. 1.30 (Rigaku/MSC, 2001)'
_computing_data_reduction 'CrystalStructure, Ver. 3.60 (Rigaku/MSC, 2004)'
_computing_molecular_graphics 'SHELXL-97 (Sheldrick, 1997)'
_computing_publication_material 'SHELXL-97 (Sheldrick, 1997)'
_computing_structure_refinement 'SHELXL-97 (Sheldrick, 1997)'
_computing_structure_solution 'SHELXS-97 (Sheldrick, 1990)'
_diffrn_ambient_temperature 223(2)
_diffrn_measured_fraction_theta_full 0.985
_diffrn_measured_fraction_theta_max 0.985
_diffrn_measurement_device_type 'Rigaku Mercury'
_diffrn_measurement_method \w
_diffrn_radiation_monochromator graphite
_diffrn_radiation_source 'fine-focus sealed tube'
_diffrn_radiation_type MoK\a
_diffrn_radiation_wavelength 0.71073
_diffrn_reflns_av_R_equivalents 0.0570
_diffrn_reflns_av_sigmaI/netI 0.0789
_diffrn_reflns_limit_h_max 15
_diffrn_reflns_limit_h_min -15
_diffrn_reflns_limit_k_max 20
_diffrn_reflns_limit_k_min -20
_diffrn_reflns_limit_l_max 21
_diffrn_reflns_limit_l_min -21
_diffrn_reflns_number 28270
_diffrn_reflns_theta_full 25.00
_diffrn_reflns_theta_max 25.00
_diffrn_reflns_theta_min 3.05
_diffrn_standards_decay_% 0
_diffrn_standards_interval_count 0
_diffrn_standards_interval_time 0
_diffrn_standards_number 0
_exptl_absorpt_coefficient_mu 0.869
_exptl_absorpt_correction_T_max 0.8454
_exptl_absorpt_correction_T_min 0.6466
_exptl_absorpt_correction_type multi-scan
_exptl_absorpt_process_details 'Jacobson, R. (1998) Private communication.'
_exptl_crystal_colour Colorless
_exptl_crystal_density_diffrn 1.559
_exptl_crystal_density_method 'not measured'
_exptl_crystal_description clubbed
_exptl_crystal_F_000 1758
_exptl_crystal_size_max 0.55
_exptl_crystal_size_mid 0.40
_exptl_crystal_size_min 0.20
_refine_diff_density_max 2.996
_refine_diff_density_min -1.818
_refine_diff_density_rms 0.155
_refine_ls_extinction_method none
_refine_ls_goodness_of_fit_ref 1.106
_refine_ls_hydrogen_treatment constr
_refine_ls_matrix_type full
_refine_ls_number_parameters 852
_refine_ls_number_reflns 12926
_refine_ls_number_restraints 6
_refine_ls_restrained_S_all 1.107
_refine_ls_R_factor_all 0.1279
_refine_ls_R_factor_gt 0.1005
_refine_ls_shift/su_max 0.025
_refine_ls_shift/su_mean 0.002
_refine_ls_structure_factor_coef Fsqd
_refine_ls_weighting_details 'calc w=1/[\s^2^(Fo^2^)+(0.1852P)^2^+2.1977P] where P=(Fo^2^+2Fc^2^)/3'
_refine_ls_weighting_scheme calc
_refine_ls_wR_factor_gt 0.2799
_refine_ls_wR_factor_ref 0.3121
_reflns_number_gt 9042
_reflns_number_total 12926
_reflns_threshold_expression >2sigma(I)
_cod_data_source_file c1dt11663k.txt
_cod_data_source_block 6^.^H~2~O
_cod_original_cell_volume 3727.1(13)
_cod_database_code 7017918

loop_
_symmetry_equiv_pos_as_xyz
'x, y, z'
'-x, -y, -z'

loop_
_atom_site_label
_atom_site_type_symbol
_atom_site_fract_x
_atom_site_fract_y
_atom_site_fract_z
_atom_site_U_iso_or_equiv
_atom_site_adp_type
_atom_site_occupancy
_atom_site_symmetry_multiplicity
_atom_site_calc_flag
_atom_site_refinement_flags
_atom_site_disorder_assembly
_atom_site_disorder_group
Cd1 Cd 0.89391(4) 0.56292(4) 0.68280(4) 0.0456(2) Uani 1 1 d . . .
Cd2 Cd 0.60163(5) 0.45085(4) 0.52371(4) 0.0541(3) Uani 1 1 d . . .
S1 S 0.5869(2) 0.30742(17) 0.52901(18) 0.0649(7) Uani 1 1 d . . .
S2 S 0.48556(18) 0.54376(16) 0.61014(14) 0.0544(6) Uani 1 1 d . . .
S3 S 0.77956(15) 0.54933(14) 0.55380(14) 0.0473(5) Uani 1 1 d . . .
S4 S 1.07735(16) 0.62622(16) 0.69540(14) 0.0536(6) Uani 1 1 d . . .
N1 N 0.8236(8) 0.0803(7) 0.2956(7) 0.084(3) Uani 1 1 d . . .
N2 N 0.2003(6) 0.3533(6) 0.7483(5) 0.063(2) Uani 1 1 d . . .
N3 N 0.6784(6) 0.9066(5) 0.6194(6) 0.066(2) Uani 1 1 d . . .
N4 N 0.8825(5) 0.4095(5) 0.6212(4) 0.0494(17) Uani 1 1 d . . .
N5 N 0.8379(5) 0.3611(5) 0.6590(4) 0.0470(16) Uani 1 1 d . . .
N6 N 0.8110(5) 0.4897(5) 0.7515(4) 0.0508(17) Uani 1 1 d . . .
N7 N 0.7997(7) 0.6263(5) 0.8410(5) 0.068(2) Uani 1 1 d . . .
N8 N 0.8411(6) 0.6617(5) 0.7929(5) 0.0577(19) Uani 1 1 d . . .
N9 N 1.3123(7) 0.7590(6) 1.0406(5) 0.065(2) Uani 1 1 d . . .
P1 P 0.0000 0.0000 0.5000 0.0853(13) Uani 1 2 d S . .
P2 P 1.0000 0.5000 1.0000 0.0893(14) Uani 1 2 d S . .
P3 P -0.0143(4) 0.1251(4) 0.8383(3) 0.1348(19) Uani 1 1 d . . .
P4 P 0.47465(18) 0.14406(15) 0.68737(16) 0.0541(6) Uani 1 1 d . . .
P5 P 0.5000 0.5000 1.0000 0.0700(11) Uani 1 2 d S . .
F1 F 0.0471(12) 0.0875(7) 0.4954(9) 0.191(6) Uani 1 1 d . . .
F2 F 0.0090(9) 0.0550(8) 0.5949(6) 0.163(4) Uani 1 1 d . . .
F3 F 0.1088(8) -0.0236(8) 0.5133(6) 0.157(4) Uani 1 1 d . . .
F4 F 1.0364(8) 0.4750(11) 1.0708(8) 0.186(6) Uani 1 1 d . . .
F5 F 1.0249(9) 0.5987(7) 1.0560(8) 0.176(5) Uani 1 1 d . . .
F6 F 0.8867(6) 0.4930(6) 1.0194(6) 0.130(3) Uani 1 1 d . . .
F7 F -0.0243(15) 0.1771(16) 0.9267(9) 0.280(11) Uani 1 1 d . . .
F8 F 0.0754(15) 0.1004(16) 0.8737(10) 0.327(15) Uani 1 1 d . . .
F9 F -0.0132(11) 0.0790(14) 0.7505(8) 0.274(11) Uani 1 1 d . . .
F10 F -0.1170(12) 0.1455(11) 0.8122(8) 0.211(6) Uani 1 1 d . . .
F11 F -0.065(2) 0.0431(15) 0.8431(16) 0.361(17) Uani 1 1 d . . .
F12 F 0.0377(19) 0.2116(17) 0.8300(12) 0.339(15) Uani 1 1 d . . .
F13 F 0.4716(6) 0.0598(5) 0.6072(4) 0.095(2) Uani 1 1 d . . .
F14 F 0.4538(5) 0.0818(4) 0.7305(4) 0.0815(18) Uani 1 1 d . . .
F15 F 0.4814(7) 0.2301(4) 0.7683(4) 0.102(2) Uani 1 1 d . . .
F16 F 0.4946(5) 0.2054(5) 0.6419(4) 0.091(2) Uani 1 1 d . . .
F17 F 0.3535(5) 0.1347(5) 0.6593(5) 0.090(2) Uani 1 1 d . . .
F18 F 0.5976(5) 0.1505(5) 0.7119(5) 0.090(2) Uani 1 1 d . . .
F19 F 0.6163(5) 0.4939(6) 0.9972(4) 0.105(2) Uani 1 1 d . . .
F20 F 0.4873(8) 0.5244(11) 0.9271(7) 0.194(6) Uani 1 1 d . . .
F21 F 0.4669(9) 0.4025(6) 0.9398(10) 0.209(7) Uani 1 1 d . . .
C1 C 0.6578(7) 0.2449(6) 0.4603(6) 0.056(2) Uani 1 1 d . . .
C2 C 0.6627(7) 0.1592(7) 0.4528(8) 0.077(3) Uani 1 1 d . . .
H2A H 0.6296 0.1378 0.4855 0.092 Uiso 1 1 calc R . .
C3 C 0.7139(7) 0.1059(7) 0.3999(7) 0.068(3) Uani 1 1 d . . .
H3A H 0.7131 0.0484 0.3951 0.082 Uiso 1 1 calc R . .
C4 C 0.7653(8) 0.1367(7) 0.3548(7) 0.068(3) Uani 1 1 d . . .
C5 C 0.7637(9) 0.2219(7) 0.3610(7) 0.073(3) Uani 1 1 d . . .
H5A H 0.7977 0.2425 0.3282 0.088 Uiso 1 1 calc R . .
C6 C 0.7133(8) 0.2752(7) 0.4140(7) 0.068(3) Uani 1 1 d . . .
H6A H 0.7162 0.3330 0.4193 0.081 Uiso 1 1 calc R . .
C7 C 0.9378(11) 0.1135(11) 0.3222(13) 0.132(7) Uani 1 1 d . . .
H7A H 0.9728 0.0764 0.2833 0.198 Uiso 1 1 calc R . .
H7B H 0.9600 0.1127 0.3740 0.198 Uiso 1 1 calc R . .
H7C H 0.9546 0.1730 0.3266 0.198 Uiso 1 1 calc R . .
C8 C 0.8066(12) -0.0107(9) 0.2888(11) 0.112(5) Uani 1 1 d . . .
H8A H 0.8452 -0.0443 0.2507 0.168 Uiso 1 1 calc R . .
H8B H 0.7336 -0.0368 0.2703 0.168 Uiso 1 1 calc R . .
H8C H 0.8298 -0.0106 0.3408 0.168 Uiso 1 1 calc R . .
C9 C 0.790(2) 0.0782(17) 0.2150(13) 0.192(12) Uani 1 1 d . . .
H9A H 0.8280 0.0424 0.1778 0.288 Uiso 1 1 calc R . .
H9B H 0.8037 0.1372 0.2179 0.288 Uiso 1 1 calc R . .
H9C H 0.7168 0.0536 0.1966 0.288 Uiso 1 1 calc R . .
C10 C 0.3993(6) 0.4832(6) 0.6448(6) 0.055(2) Uani 1 1 d . . .
C11 C 0.3064(8) 0.5082(6) 0.6616(6) 0.059(2) Uani 1 1 d . . .
H11A H 0.2867 0.5534 0.6490 0.071 Uiso 1 1 calc R . .
C12 C 0.2419(7) 0.4676(6) 0.6966(6) 0.058(2) Uani 1 1 d . . .
H12A H 0.1805 0.4865 0.7087 0.069 Uiso 1 1 calc R . .
C13 C 0.2691(7) 0.3992(7) 0.7134(6) 0.058(2) Uani 1 1 d . . .
C14 C 0.3624(8) 0.3732(7) 0.6955(6) 0.065(3) Uani 1 1 d . . .
H14A H 0.3810 0.3265 0.7058 0.078 Uiso 1 1 calc R . .
C15 C 0.4255(8) 0.4146(7) 0.6637(7) 0.068(3) Uani 1 1 d . . .
H15A H 0.4883 0.3972 0.6539 0.081 Uiso 1 1 calc R . .
C16 C 0.2612(11) 0.3472(14) 0.8192(10) 0.140(7) Uani 1 1 d . . .
H16A H 0.2911 0.4057 0.8598 0.210 Uiso 1 1 calc R . .
H16B H 0.3158 0.3159 0.8027 0.210 Uiso 1 1 calc R . .
H16C H 0.2161 0.3162 0.8411 0.210 Uiso 1 1 calc R . .
C17 C 0.1559(11) 0.2590(8) 0.6888(8) 0.093(4) Uani 1 1 d . . .
H17A H 0.1153 0.2584 0.6410 0.140 Uiso 1 1 calc R . .
H17B H 0.1124 0.2299 0.7132 0.140 Uiso 1 1 calc R . .
H17C H 0.2119 0.2286 0.6744 0.140 Uiso 1 1 calc R . .
C18 C 0.1083(10) 0.3923(10) 0.7694(10) 0.108(5) Uani 1 1 d . . .
H18A H 0.1309 0.4528 0.8078 0.163 Uiso 1 1 calc R . .
H18B H 0.0681 0.3596 0.7928 0.163 Uiso 1 1 calc R . .
H18C H 0.0660 0.3896 0.7214 0.163 Uiso 1 1 calc R . .
C19 C 0.7485(6) 0.6539(5) 0.5731(5) 0.0429(18) Uani 1 1 d . . .
C20 C 0.7026(8) 0.6944(7) 0.6365(6) 0.062(3) Uani 1 1 d . . .
H20A H 0.6849 0.6654 0.6688 0.075 Uiso 1 1 calc R . .
C21 C 0.6814(9) 0.7787(7) 0.6543(7) 0.069(3) Uani 1 1 d . . .
H21A H 0.6527 0.8068 0.6993 0.083 Uiso 1 1 calc R . .
C22 C 0.7035(7) 0.8189(6) 0.6045(6) 0.058(2) Uani 1 1 d . . .
C23 C 0.7498(9) 0.7792(7) 0.5408(8) 0.078(3) Uani 1 1 d . . .
H23A H 0.7678 0.8080 0.5084 0.093 Uiso 1 1 calc R . .
C24 C 0.7702(9) 0.6945(6) 0.5246(7) 0.069(3) Uani 1 1 d . . .
H24A H 0.7990 0.6661 0.4799 0.083 Uiso 1 1 calc R . .
C25 C 0.6352(12) 0.9113(9) 0.5426(8) 0.101(5) Uani 1 1 d . . .
H25A H 0.6851 0.9005 0.5077 0.152 Uiso 1 1 calc R . .
H25B H 0.6202 0.9690 0.5540 0.152 Uiso 1 1 calc R . .
H25C H 0.5721 0.8675 0.5163 0.152 Uiso 1 1 calc R . .
C26 C 0.5978(14) 0.9261(10) 0.6713(11) 0.120(6) Uani 1 1 d . . .
H26A H 0.5345 0.8829 0.6442 0.180 Uiso 1 1 calc R . .
H26B H 0.5846 0.9839 0.6807 0.180 Uiso 1 1 calc R . .
H26C H 0.6228 0.9241 0.7221 0.180 Uiso 1 1 calc R . .
C27 C 0.7725(12) 0.9769(8) 0.6660(11) 0.120(6) Uani 1 1 d . . .
H27A H 0.8270 0.9688 0.6352 0.180 Uiso 1 1 calc R . .
H27B H 0.7956 0.9736 0.7166 0.180 Uiso 1 1 calc R . .
H27C H 0.7556 1.0338 0.6763 0.180 Uiso 1 1 calc R . .
C28 C 0.9804(8) 0.3873(7) 0.5135(6) 0.061(2) Uani 1 1 d . . .
H28A H 0.9774 0.4484 0.5279 0.091 Uiso 1 1 calc R . .
H28B H 0.9459 0.3529 0.4581 0.091 Uiso 1 1 calc R . .
H28C H 1.0520 0.3814 0.5198 0.091 Uiso 1 1 calc R . .
C29 C 0.9277(6) 0.3553(5) 0.5670(5) 0.0443(18) Uani 1 1 d . . .
C30 C 0.9127(7) 0.2728(6) 0.5694(6) 0.056(2) Uani 1 1 d . . .
H30A H 0.9377 0.2243 0.5374 0.067 Uiso 1 1 calc R . .
C31 C 0.8559(7) 0.2752(6) 0.6257(6) 0.058(2) Uani 1 1 d . . .
C32 C 0.8239(10) 0.2076(7) 0.6560(8) 0.084(4) Uani 1 1 d . . .
H32A H 0.8436 0.1534 0.6241 0.125 Uiso 1 1 calc R . .
H32B H 0.7496 0.1975 0.6519 0.125 Uiso 1 1 calc R . .
H32C H 0.8576 0.2279 0.7116 0.125 Uiso 1 1 calc R . .
C33 C 0.7856(6) 0.4025(6) 0.7180(6) 0.048(2) Uani 1 1 d . . .
C34 C 0.7061(7) 0.3576(6) 0.7400(6) 0.057(2) Uani 1 1 d . . .
H34A H 0.6862 0.2962 0.7156 0.069 Uiso 1 1 calc R . .
C35 C 0.6589(8) 0.4084(7) 0.7994(7) 0.065(3) Uani 1 1 d . . .
H35A H 0.6063 0.3805 0.8159 0.078 Uiso 1 1 calc R . .
C36 C 0.6862(8) 0.4979(7) 0.8348(7) 0.069(3) Uani 1 1 d . . .
H36A H 0.6541 0.5318 0.8753 0.082 Uiso 1 1 calc R . .
C37 C 0.7614(7) 0.5346(6) 0.8087(6) 0.060(2) Uani 1 1 d . . .
C38 C 0.7792(15) 0.6764(11) 0.9906(9) 0.121(5) Uani 1 1 d . . .
H38A H 0.7499 0.6153 0.9756 0.182 Uiso 1 1 calc R . .
H38B H 0.7291 0.7117 1.0109 0.182 Uiso 1 1 calc R . .
H38C H 0.8408 0.6947 1.0319 0.182 Uiso 1 1 calc R . .
C39 C 0.8076(10) 0.6886(8) 0.9155(8) 0.084(3) Uani 1 1 d . . .
C40 C 0.8522(11) 0.7679(8) 0.9151(7) 0.096(4) Uani 1 1 d . . .
H40A H 0.8664 0.8236 0.9579 0.116 Uiso 1 1 calc R . .
C41 C 0.8709(9) 0.7473(7) 0.8389(7) 0.072(3) Uani 1 1 d . . .
C42 C 0.9220(11) 0.8077(8) 0.8062(9) 0.099(4) Uani 1 1 d . . .
H42A H 0.9246 0.7746 0.7504 0.148 Uiso 1 1 calc R . .
H42B H 0.9916 0.8344 0.8369 0.148 Uiso 1 1 calc R . .
H42C H 0.8827 0.8529 0.8102 0.148 Uiso 1 1 calc R . .
C43 C 1.1378(6) 0.6633(6) 0.7965(6) 0.051(2) Uani 1 1 d . . .
C44 C 1.2420(7) 0.7115(7) 0.8215(7) 0.069(3) Uani 1 1 d . A .
H44A H 1.2746 0.7244 0.7840 0.083 Uiso 1 1 calc R . .
C45 C 1.2952(7) 0.7393(7) 0.8979(6) 0.064(3) Uani 1 1 d . . .
H45A H 1.3645 0.7686 0.9115 0.077 Uiso 1 1 calc R A .
C46 C 1.2496(7) 0.7254(6) 0.9549(6) 0.057(2) Uani 1 1 d . A .
C47 C 1.1484(8) 0.6840(8) 0.9359(7) 0.076(3) Uani 1 1 d . . .
H47A H 1.1156 0.6766 0.9756 0.091 Uiso 1 1 calc R A .
C48 C 1.0943(7) 0.6529(8) 0.8573(7) 0.074(3) Uani 1 1 d . A .
H48A H 1.0251 0.6236 0.8451 0.089 Uiso 1 1 calc R . .
C49 C 1.402(2) 0.721(3) 1.0357(18) 0.098(10) Uiso 0.52(4) 1 d P A 1
H49A H 1.4448 0.7417 1.0053 0.146 Uiso 0.52(4) 1 calc PR A 1
H49B H 1.3815 0.6577 1.0092 0.146 Uiso 0.52(4) 1 calc PR A 1
H49C H 1.4412 0.7377 1.0893 0.146 Uiso 0.52(4) 1 calc PR A 1
C50 C 1.341(3) 0.8526(18) 1.0778(18) 0.094(9) Uiso 0.52(4) 1 d P A 1
H50A H 1.3898 0.8721 1.0502 0.141 Uiso 0.52(4) 1 calc PR A 1
H50B H 1.3735 0.8715 1.1336 0.141 Uiso 0.52(4) 1 calc PR A 1
H50C H 1.2804 0.8775 1.0748 0.141 Uiso 0.52(4) 1 calc PR A 1
C51 C 1.235(2) 0.7293(18) 1.0925(14) 0.076(8) Uiso 0.52(4) 1 d P A 1
H51A H 1.2258 0.6666 1.0767 0.115 Uiso 0.52(4) 1 calc PR A 1
H51B H 1.1680 0.7439 1.0819 0.115 Uiso 0.52(4) 1 calc PR A 1
H51C H 1.2643 0.7598 1.1493 0.115 Uiso 0.52(4) 1 calc PR A 1
C49' C 1.427(2) 0.768(3) 1.0464(19) 0.092(10) Uiso 0.48(4) 1 d P A 2
H49D H 1.4477 0.7879 1.0067 0.137 Uiso 0.48(4) 1 calc PR A 2
H49E H 1.4457 0.7118 1.0365 0.137 Uiso 0.48(4) 1 calc PR A 2
H49F H 1.4622 0.8103 1.0996 0.137 Uiso 0.48(4) 1 calc PR A 2
C50' C 1.295(3) 0.8580(17) 1.0881(17) 0.079(8) Uiso 0.48(4) 1 d P A 2
H50D H 1.3368 0.8975 1.0717 0.119 Uiso 0.48(4) 1 calc PR A 2
H50E H 1.3162 0.8759 1.1454 0.119 Uiso 0.48(4) 1 calc PR A 2
H50F H 1.2231 0.8598 1.0755 0.119 Uiso 0.48(4) 1 calc PR A 2
C51' C 1.277(2) 0.7087(17) 1.0874(14) 0.065(7) Uiso 0.48(4) 1 d P A 2
H51D H 1.3245 0.6704 1.0894 0.098 Uiso 0.48(4) 1 calc PR A 2
H51E H 1.2085 0.6740 1.0616 0.098 Uiso 0.48(4) 1 calc PR A 2
H51F H 1.2764 0.7493 1.1415 0.098 Uiso 0.48(4) 1 calc PR A 2
P6 P 0.525(2) 0.930(2) 0.9015(18) 0.259(10) Uiso 0.50 1 d PD . .
F27 F 0.548(4) 0.879(3) 0.957(3) 0.293(19) Uiso 0.50 1 d PD . .
F26 F 0.628(3) 0.913(2) 0.863(2) 0.237(14) Uiso 0.50 1 d PD . .
F25 F 0.492(4) 0.841(3) 0.822(3) 0.36(3) Uiso 0.50 1 d PD . .
F24 F 0.567(4) 1.012(3) 0.985(3) 0.34(3) Uiso 0.50 1 d PD . .
F23 F 0.483(3) 0.965(3) 0.839(2) 0.261(16) Uiso 0.50 1 d PD . .
F22 F 0.422(3) 0.934(3) 0.938(3) 0.30(2) Uiso 0.50 1 d PD . .
O1 O -0.143(4) 0.019(4) 1.006(3) 0.30(2) Uiso 0.50 1 d P . .

loop_
_atom_site_aniso_label
_atom_site_aniso_U_11
_atom_site_aniso_U_22
_atom_site_aniso_U_33
_atom_site_aniso_U_23
_atom_site_aniso_U_13
_atom_site_aniso_U_12
Cd1 0.0365(4) 0.0520(4) 0.0619(4) 0.0362(3) 0.0149(3) 0.0095(3)
Cd2 0.0412(4) 0.0558(5) 0.0792(5) 0.0425(4) 0.0094(3) 0.0113(3)
S1 0.0589(14) 0.0599(15) 0.0971(19) 0.0501(14) 0.0259(13) 0.0159(11)
S2 0.0486(12) 0.0617(14) 0.0637(14) 0.0353(12) 0.0119(10) 0.0158(10)
S3 0.0367(10) 0.0533(12) 0.0652(13) 0.0368(11) 0.0103(9) 0.0140(9)
S4 0.0369(11) 0.0723(15) 0.0659(14) 0.0451(12) 0.0115(9) 0.0050(10)
N1 0.089(7) 0.083(7) 0.103(8) 0.055(6) 0.032(6) 0.023(5)
N2 0.053(5) 0.078(6) 0.074(5) 0.043(5) 0.022(4) 0.019(4)
N3 0.060(5) 0.052(5) 0.087(6) 0.030(4) 0.009(4) 0.018(4)
N4 0.044(4) 0.054(4) 0.070(5) 0.047(4) 0.015(3) 0.007(3)
N5 0.038(4) 0.051(4) 0.064(4) 0.033(4) 0.018(3) 0.008(3)
N6 0.051(4) 0.056(5) 0.055(4) 0.032(4) 0.026(3) 0.002(3)
N7 0.085(6) 0.064(5) 0.061(5) 0.024(4) 0.039(4) 0.019(4)
N8 0.060(5) 0.056(5) 0.067(5) 0.035(4) 0.022(4) 0.008(4)
N9 0.063(5) 0.068(5) 0.069(5) 0.034(4) 0.011(4) 0.015(4)
P1 0.097(3) 0.074(3) 0.106(4) 0.052(3) 0.027(3) 0.036(2)
P2 0.070(3) 0.099(4) 0.121(4) 0.067(3) 0.033(3) 0.009(2)
P3 0.114(4) 0.156(5) 0.103(3) 0.017(3) 0.023(3) 0.031(3)
P4 0.0462(12) 0.0498(13) 0.0755(16) 0.0365(12) 0.0124(11) 0.0065(10)
P5 0.049(2) 0.088(3) 0.066(2) 0.022(2) 0.0250(17) 0.0082(19)
F1 0.248(15) 0.109(8) 0.256(15) 0.103(9) 0.103(12) 0.033(8)
F2 0.187(11) 0.210(11) 0.101(6) 0.056(7) 0.030(7) 0.097(9)
F3 0.136(8) 0.216(12) 0.143(8) 0.069(8) 0.042(7) 0.109(8)
F4 0.101(7) 0.312(17) 0.229(13) 0.208(14) 0.027(8) 0.020(9)
F5 0.159(10) 0.114(8) 0.226(13) 0.033(8) 0.102(9) -0.012(7)
F6 0.092(6) 0.146(8) 0.184(9) 0.089(7) 0.071(6) 0.022(5)
F7 0.239(18) 0.38(3) 0.152(12) 0.020(15) 0.020(12) 0.154(19)
F8 0.234(18) 0.41(3) 0.185(14) -0.067(16) -0.038(13) 0.22(2)
F9 0.145(11) 0.41(3) 0.145(10) -0.036(13) 0.046(9) 0.096(14)
F10 0.182(13) 0.260(16) 0.180(12) 0.058(11) 0.026(10) 0.121(12)
F11 0.42(3) 0.27(2) 0.36(3) 0.22(2) -0.15(3) -0.14(2)
F12 0.33(3) 0.37(3) 0.24(2) 0.15(2) -0.004(17) -0.18(2)
F13 0.123(6) 0.086(5) 0.091(5) 0.046(4) 0.018(4) 0.040(4)
F14 0.071(4) 0.096(5) 0.107(5) 0.076(4) 0.014(3) 0.012(3)
F15 0.132(6) 0.065(4) 0.093(5) 0.013(4) 0.018(4) 0.032(4)
F16 0.089(5) 0.094(5) 0.119(5) 0.079(4) 0.017(4) 0.005(4)
F17 0.055(3) 0.097(5) 0.134(6) 0.068(5) 0.007(4) 0.016(3)
F18 0.052(3) 0.097(5) 0.144(6) 0.075(5) 0.014(4) 0.010(3)
F19 0.060(4) 0.159(7) 0.101(5) 0.049(5) 0.035(4) 0.031(4)
F20 0.094(6) 0.41(2) 0.193(11) 0.224(14) 0.070(7) 0.082(9)
F21 0.130(8) 0.096(7) 0.293(16) -0.001(8) -0.074(9) 0.035(6)
C1 0.041(5) 0.052(5) 0.085(7) 0.040(5) 0.011(4) 0.006(4)
C2 0.036(5) 0.074(7) 0.153(11) 0.081(8) 0.021(6) 0.014(5)
C3 0.046(5) 0.066(6) 0.122(9) 0.068(6) 0.015(5) 0.013(5)
C4 0.055(6) 0.067(6) 0.097(8) 0.047(6) 0.021(5) 0.011(5)
C5 0.080(7) 0.076(7) 0.081(7) 0.051(6) 0.021(6) 0.007(6)
C6 0.074(7) 0.056(6) 0.089(7) 0.041(6) 0.029(6) 0.019(5)
C7 0.072(9) 0.108(11) 0.25(2) 0.095(13) 0.074(11) 0.015(8)
C8 0.114(11) 0.076(8) 0.177(15) 0.066(10) 0.075(11) 0.032(8)
C9 0.28(3) 0.24(3) 0.142(17) 0.108(18) 0.11(2) 0.18(3)
C10 0.039(4) 0.066(6) 0.071(6) 0.038(5) 0.009(4) 0.014(4)
C11 0.064(6) 0.055(5) 0.063(6) 0.026(5) 0.011(5) 0.026(5)
C12 0.047(5) 0.065(6) 0.069(6) 0.030(5) 0.022(4) 0.021(4)
C13 0.055(5) 0.069(6) 0.058(5) 0.031(5) 0.016(4) 0.021(5)
C14 0.066(6) 0.076(7) 0.080(7) 0.052(6) 0.029(5) 0.032(5)
C15 0.059(6) 0.088(7) 0.085(7) 0.054(6) 0.027(5) 0.041(5)
C16 0.073(9) 0.27(2) 0.151(14) 0.166(16) 0.018(9) 0.018(11)
C17 0.103(10) 0.079(9) 0.104(10) 0.041(8) 0.037(8) 0.014(7)
C18 0.073(8) 0.122(12) 0.154(14) 0.066(11) 0.058(9) 0.032(8)
C19 0.034(4) 0.043(4) 0.063(5) 0.032(4) 0.008(4) 0.012(3)
C20 0.064(6) 0.089(7) 0.059(5) 0.046(5) 0.024(5) 0.035(5)
C21 0.084(7) 0.056(6) 0.079(7) 0.032(5) 0.029(6) 0.028(5)
C22 0.054(5) 0.053(5) 0.077(6) 0.035(5) 0.006(5) 0.018(4)
C23 0.097(8) 0.059(6) 0.110(9) 0.060(7) 0.038(7) 0.027(6)
C24 0.088(7) 0.048(5) 0.097(8) 0.044(6) 0.036(6) 0.031(5)
C25 0.147(13) 0.101(9) 0.109(10) 0.078(8) 0.037(9) 0.073(9)
C26 0.139(14) 0.106(11) 0.176(16) 0.094(12) 0.071(13) 0.073(11)
C27 0.120(12) 0.051(7) 0.177(16) 0.050(9) -0.020(11) 0.014(7)
C28 0.062(6) 0.064(6) 0.069(6) 0.039(5) 0.022(5) 0.008(5)
C29 0.036(4) 0.049(5) 0.056(5) 0.026(4) 0.014(4) 0.015(4)
C30 0.045(5) 0.054(5) 0.080(6) 0.037(5) 0.017(4) 0.018(4)
C31 0.058(5) 0.046(5) 0.087(7) 0.041(5) 0.023(5) 0.016(4)
C32 0.091(8) 0.061(7) 0.131(10) 0.062(7) 0.048(8) 0.026(6)
C33 0.035(4) 0.052(5) 0.079(6) 0.047(5) 0.018(4) 0.012(4)
C34 0.058(5) 0.058(6) 0.067(6) 0.034(5) 0.024(5) 0.010(4)
C35 0.059(6) 0.071(7) 0.087(7) 0.050(6) 0.038(5) 0.010(5)
C36 0.070(7) 0.070(7) 0.079(7) 0.034(6) 0.045(6) 0.016(5)
C37 0.062(6) 0.057(6) 0.070(6) 0.036(5) 0.025(5) 0.002(4)
C38 0.173(17) 0.113(12) 0.089(10) 0.049(9) 0.053(10) 0.017(11)
C39 0.089(8) 0.074(8) 0.099(9) 0.046(7) 0.030(7) 0.004(6)
C40 0.129(11) 0.070(8) 0.070(7) 0.003(6) 0.053(7) 0.002(7)
C41 0.080(7) 0.061(7) 0.075(7) 0.028(6) 0.030(6) 0.003(5)
C42 0.117(11) 0.057(7) 0.114(10) 0.027(7) 0.048(8) -0.007(7)
C43 0.030(4) 0.058(5) 0.078(6) 0.038(5) 0.018(4) 0.012(4)
C44 0.041(5) 0.095(8) 0.091(8) 0.062(7) 0.011(5) 0.002(5)
C45 0.046(5) 0.082(7) 0.069(6) 0.043(6) 0.006(4) -0.005(5)
C46 0.049(5) 0.055(5) 0.064(6) 0.026(5) 0.000(4) 0.010(4)
C47 0.060(6) 0.119(10) 0.076(7) 0.063(7) 0.027(5) 0.019(6)
C48 0.042(5) 0.114(9) 0.089(7) 0.075(7) -0.001(5) -0.004(5)

loop_
_atom_type_symbol
_atom_type_description
_atom_type_scat_dispersion_real
_atom_type_scat_dispersion_imag
_atom_type_scat_source
C C 0.0033 0.0016 'International Tables Vol C Tables 4.2.6.8 and 6.1.1.4'
H H 0.0000 0.0000 'International Tables Vol C Tables 4.2.6.8 and 6.1.1.4'
N N 0.0061 0.0033 'International Tables Vol C Tables 4.2.6.8 and 6.1.1.4'
F F 0.0171 0.0103 'International Tables Vol C Tables 4.2.6.8 and 6.1.1.4'
P P 0.1023 0.0942 'International Tables Vol C Tables 4.2.6.8 and 6.1.1.4'
S S 0.1246 0.1234 'International Tables Vol C Tables 4.2.6.8 and 6.1.1.4'
Cd Cd -0.8075 1.2024 'International Tables Vol C Tables 4.2.6.8 and 6.1.1.4'
O O 0.0106 0.0060 'International Tables Vol C Tables 4.2.6.8 and 6.1.1.4'

loop_
_geom_angle_atom_site_label_1
_geom_angle_atom_site_label_2
_geom_angle_atom_site_label_3
_geom_angle
_geom_angle_site_symmetry_1
_geom_angle_site_symmetry_3
N8 Cd1 N6 69.1(2) . .
N8 Cd1 N4 136.7(2) . .
N6 Cd1 N4 67.6(2) . .
N8 Cd1 S4 105.2(2) . .
N6 Cd1 S4 132.39(19) . .
N4 Cd1 S4 104.55(17) . .
N8 Cd1 S3 108.6(2) . .
N6 Cd1 S3 113.92(19) . .
N4 Cd1 S3 87.85(17) . .
S4 Cd1 S3 112.51(8) . .
S1 Cd2 S3 120.47(8) . .
S1 Cd2 S2 111.41(8) . .
S3 Cd2 S2 108.00(8) . .
S1 Cd2 S2 117.64(10) . 2_666
S3 Cd2 S2 101.43(8) . 2_666
S2 Cd2 S2 94.42(8) . 2_666
C1 S1 Cd2 108.0(3) . .
C10 S2 Cd2 113.2(3) . .
C10 S2 Cd2 112.0(3) . 2_666
Cd2 S2 Cd2 85.58(8) . 2_666
C19 S3 Cd2 102.7(3) . .
C19 S3 Cd1 107.0(3) . .
Cd2 S3 Cd1 112.18(8) . .
C43 S4 Cd1 107.6(3) . .
C8 N1 C9 108.4(14) . .
C8 N1 C7 105.2(10) . .
C9 N1 C7 109.6(15) . .
C8 N1 C4 112.1(9) . .
C9 N1 C4 110.1(10) . .
C7 N1 C4 111.4(11) . .
C13 N2 C18 114.4(8) . .
C13 N2 C16 109.9(8) . .
C18 N2 C16 111.0(11) . .
C13 N2 C17 110.8(8) . .
C18 N2 C17 104.9(10) . .
C16 N2 C17 105.4(11) . .
C22 N3 C25 111.2(8) . .
C22 N3 C27 109.7(8) . .
C25 N3 C27 112.2(10) . .
C22 N3 C26 111.7(8) . .
C25 N3 C26 106.5(10) . .
C27 N3 C26 105.4(12) . .
C29 N4 N5 105.9(6) . .
C29 N4 Cd1 135.8(5) . .
N5 N4 Cd1 116.5(5) . .
C33 N5 N4 117.4(6) . .
C33 N5 C31 132.8(7) . .
N4 N5 C31 109.8(7) . .
C33 N6 C37 118.8(7) . .
C33 N6 Cd1 119.3(5) . .
C37 N6 Cd1 118.5(6) . .
C39 N7 N8 110.6(8) . .
C39 N7 C37 130.6(8) . .
N8 N7 C37 118.7(7) . .
C41 N8 N7 105.2(8) . .
C41 N8 Cd1 134.7(6) . .
N7 N8 Cd1 115.3(6) . .
C49 N9 C50 110.3(19) . .
C49 N9 C51' 88.5(16) . .
C50 N9 C51' 120.7(16) . .
C49 N9 C49' 29.8(14) . .
C50 N9 C49' 81.2(18) . .
C51' N9 C49' 109.3(16) . .
C49 N9 C46 107.4(14) . .
C50 N9 C46 112.0(13) . .
C51' N9 C46 114.6(11) . .
C49' N9 C46 114.6(13) . .
C49 N9 C50' 132.7(19) . .
C50 N9 C50' 24.4(15) . .
C51' N9 C50' 106.2(14) . .
C49' N9 C50' 104.8(18) . .
C46 N9 C50' 106.4(11) . .
C49 N9 C51 113.7(16) . .
C50 N9 C51 107.4(16) . .
C51' N9 C51 25.3(10) . .
C49' N9 C51 131.5(16) . .
C46 N9 C51 106.1(11) . .
C50' N9 C51 87.1(14) . .
F1 P1 F1 180.000(1) . 2_556
F1 P1 F3 87.3(7) . 2_556
F1 P1 F3 92.7(7) 2_556 2_556
F1 P1 F3 92.7(7) . .
F1 P1 F3 87.3(7) 2_556 .
F3 P1 F3 180.0(8) 2_556 .
F1 P1 F2 88.0(7) . .
F1 P1 F2 92.0(7) 2_556 .
F3 P1 F2 88.0(5) 2_556 .
F3 P1 F2 92.0(5) . .
F1 P1 F2 92.0(7) . 2_556
F1 P1 F2 88.0(7) 2_556 2_556
F3 P1 F2 92.0(5) 2_556 2_556
F3 P1 F2 88.0(5) . 2_556
F2 P1 F2 180.000(2) . 2_556
F5 P2 F5 180.0(5) . 2_767
F5 P2 F4 92.0(8) . .
F5 P2 F4 88.0(8) 2_767 .
F5 P2 F4 88.0(8) . 2_767
F5 P2 F4 92.0(8) 2_767 2_767
F4 P2 F4 180.000(4) . 2_767
F5 P2 F6 90.3(5) . 2_767
F5 P2 F6 89.7(5) 2_767 2_767
F4 P2 F6 91.2(5) . 2_767
F4 P2 F6 88.8(5) 2_767 2_767
F5 P2 F6 89.7(5) . .
F5 P2 F6 90.3(5) 2_767 .
F4 P2 F6 88.8(5) . .
F4 P2 F6 91.2(5) 2_767 .
F6 P2 F6 180.00(16) 2_767 .
F8 P3 F11 79.1(15) . .
F8 P3 F9 100.6(9) . .
F11 P3 F9 93.1(15) . .
F8 P3 F10 169.3(14) . .
F11 P3 F10 92.8(13) . .
F9 P3 F10 86.6(8) . .
F8 P3 F7 85.2(9) . .
F11 P3 F7 88.5(15) . .
F9 P3 F7 174.2(10) . .
F10 P3 F7 87.8(8) . .
F8 P3 F12 102.5(15) . .
F11 P3 F12 177.9(12) . .
F9 P3 F12 85.2(12) . .
F10 P3 F12 85.8(13) . .
F7 P3 F12 93.0(13) . .
F14 P4 F16 178.8(4) . .
F14 P4 F13 88.5(4) . .
F16 P4 F13 90.4(4) . .
F14 P4 F17 91.2(3) . .
F16 P4 F17 88.2(4) . .
F13 P4 F17 88.6(4) . .
F14 P4 F15 92.3(4) . .
F16 P4 F15 88.8(4) . .
F13 P4 F15 178.2(5) . .
F17 P4 F15 93.0(4) . .
F14 P4 F18 89.3(3) . .
F16 P4 F18 91.2(4) . .
F13 P4 F18 89.0(4) . .
F17 P4 F18 177.5(4) . .
F15 P4 F18 89.5(4) . .
F20 P5 F20 180.000(5) 2_667 .
F20 P5 F21 87.8(9) 2_667 2_667
F20 P5 F21 92.2(9) . 2_667
F20 P5 F21 92.2(9) 2_667 .
F20 P5 F21 87.8(9) . .
F21 P5 F21 180.0(5) 2_667 .
F20 P5 F19 87.5(4) 2_667 .
F20 P5 F19 92.5(4) . .
F21 P5 F19 90.5(6) 2_667 .
F21 P5 F19 89.5(5) . .
F20 P5 F19 92.5(4) 2_667 2_667
F20 P5 F19 87.5(4) . 2_667
F21 P5 F19 89.5(5) 2_667 2_667
F21 P5 F19 90.5(6) . 2_667
F19 P5 F19 180.000(3) . 2_667
C6 C1 C2 116.2(9) . .
C6 C1 S1 124.6(7) . .
C2 C1 S1 119.1(8) . .
C3 C2 C1 122.8(9) . .
C3 C2 H2A 118.6 . .
C1 C2 H2A 118.6 . .
C4 C3 C2 119.4(9) . .
C4 C3 H3A 120.3 . .
C2 C3 H3A 120.3 . .
C3 C4 C5 119.7(10) . .
C3 C4 N1 121.3(9) . .
C5 C4 N1 119.0(9) . .
C6 C5 C4 120.9(9) . .
C6 C5 H5A 119.5 . .
C4 C5 H5A 119.5 . .
C5 C6 C1 120.8(9) . .
C5 C6 H6A 119.6 . .
C1 C6 H6A 119.6 . .
N1 C7 H7A 109.5 . .
N1 C7 H7B 109.5 . .
H7A C7 H7B 109.5 . .
N1 C7 H7C 109.5 . .
H7A C7 H7C 109.5 . .
H7B C7 H7C 109.5 . .
N1 C8 H8A 109.5 . .
N1 C8 H8B 109.5 . .
H8A C8 H8B 109.5 . .
N1 C8 H8C 109.5 . .
H8A C8 H8C 109.5 . .
H8B C8 H8C 109.5 . .
N1 C9 H9A 109.5 . .
N1 C9 H9B 109.5 . .
H9A C9 H9B 109.5 . .
N1 C9 H9C 109.5 . .
H9A C9 H9C 109.5 . .
H9B C9 H9C 109.5 . .
C11 C10 C15 117.5(8) . .
C11 C10 S2 120.1(7) . .
C15 C10 S2 122.1(7) . .
C10 C11 C12 121.5(8) . .
C10 C11 H11A 119.3 . .
C12 C11 H11A 119.3 . .
C13 C12 C11 119.7(8) . .
C13 C12 H12A 120.2 . .
C11 C12 H12A 120.2 . .
C12 C13 C14 118.8(9) . .
C12 C13 N2 120.6(8) . .
C14 C13 N2 120.7(8) . .
C15 C14 C13 121.0(9) . .
C15 C14 H14A 119.5 . .
C13 C14 H14A 119.5 . .
C14 C15 C10 121.5(9) . .
C14 C15 H15A 119.2 . .
C10 C15 H15A 119.2 . .
N2 C16 H16A 109.5 . .
N2 C16 H16B 109.5 . .
H16A C16 H16B 109.5 . .
N2 C16 H16C 109.5 . .
H16A C16 H16C 109.5 . .
H16B C16 H16C 109.5 . .
N2 C17 H17A 109.5 . .
N2 C17 H17B 109.5 . .
H17A C17 H17B 109.5 . .
N2 C17 H17C 109.5 . .
H17A C17 H17C 109.5 . .
H17B C17 H17C 109.5 . .
N2 C18 H18A 109.5 . .
N2 C18 H18B 109.5 . .
H18A C18 H18B 109.5 . .
N2 C18 H18C 109.5 . .
H18A C18 H18C 109.5 . .
H18B C18 H18C 109.5 . .
C24 C19 C20 119.2(8) . .
C24 C19 S3 119.9(7) . .
C20 C19 S3 120.9(6) . .
C19 C20 C21 121.4(9) . .
C19 C20 H20A 119.3 . .
C21 C20 H20A 119.3 . .
C22 C21 C20 118.7(9) . .
C22 C21 H21A 120.7 . .
C20 C21 H21A 120.7 . .
C21 C22 C23 120.5(8) . .
C21 C22 N3 120.3(9) . .
C23 C22 N3 119.2(8) . .
C22 C23 C24 119.3(9) . .
C22 C23 H23A 120.3 . .
C24 C23 H23A 120.3 . .
C19 C24 C23 120.8(10) . .
C19 C24 H24A 119.6 . .
C23 C24 H24A 119.6 . .
N3 C25 H25A 109.5 . .
N3 C25 H25B 109.5 . .
H25A C25 H25B 109.5 . .
N3 C25 H25C 109.5 . .
H25A C25 H25C 109.5 . .
H25B C25 H25C 109.5 . .
N3 C26 H26A 109.5 . .
N3 C26 H26B 109.5 . .
H26A C26 H26B 109.5 . .
N3 C26 H26C 109.5 . .
H26A C26 H26C 109.5 . .
H26B C26 H26C 109.5 . .
N3 C27 H27A 109.5 . .
N3 C27 H27B 109.5 . .
H27A C27 H27B 109.5 . .
N3 C27 H27C 109.5 . .
H27A C27 H27C 109.5 . .
H27B C27 H27C 109.5 . .
C29 C28 H28A 109.5 . .
C29 C28 H28B 109.5 . .
H28A C28 H28B 109.5 . .
C29 C28 H28C 109.5 . .
H28A C28 H28C 109.5 . .
H28B C28 H28C 109.5 . .
N4 C29 C30 110.2(7) . .
N4 C29 C28 119.2(7) . .
C30 C29 C28 130.5(8) . .
C31 C30 C29 108.2(8) . .
C31 C30 H30A 125.9 . .
C29 C30 H30A 125.9 . .
C30 C31 N5 105.8(7) . .
C30 C31 C32 130.3(8) . .
N5 C31 C32 123.6(8) . .
C31 C32 H32A 109.5 . .
C31 C32 H32B 109.5 . .
H32A C32 H32B 109.5 . .
C31 C32 H32C 109.5 . .
H32A C32 H32C 109.5 . .
H32B C32 H32C 109.5 . .
N6 C33 N5 115.6(7) . .
N6 C33 C34 120.9(8) . .
N5 C33 C34 123.4(8) . .
C35 C34 C33 116.8(9) . .
C35 C34 H34A 121.6 . .
C33 C34 H34A 121.6 . .
C36 C35 C34 122.3(8) . .
C36 C35 H35A 118.9 . .
C34 C35 H35A 118.9 . .
C37 C36 C35 116.5(9) . .
C37 C36 H36A 121.8 . .
C35 C36 H36A 121.8 . .
C36 C37 N6 124.7(9) . .
C36 C37 N7 123.0(9) . .
N6 C37 N7 112.3(7) . .
C39 C38 H38A 109.5 . .
C39 C38 H38B 109.5 . .
H38A C38 H38B 109.5 . .
C39 C38 H38C 109.5 . .
H38A C38 H38C 109.5 . .
H38B C38 H38C 109.5 . .
N7 C39 C40 107.0(10) . .
N7 C39 C38 127.8(11) . .
C40 C39 C38 125.1(12) . .
C41 C40 C39 105.4(10) . .
C41 C40 H40A 127.3 . .
C39 C40 H40A 127.3 . .
N8 C41 C40 111.7(9) . .
N8 C41 C42 120.2(9) . .
C40 C41 C42 128.0(11) . .
C41 C42 H42A 109.5 . .
C41 C42 H42B 109.5 . .
H42A C42 H42B 109.5 . .
C41 C42 H42C 109.5 . .
H42A C42 H42C 109.5 . .
H42B C42 H42C 109.5 . .
C48 C43 C44 114.6(9) . .
C48 C43 S4 126.8(7) . .
C44 C43 S4 118.5(7) . .
C45 C44 C43 121.9(9) . .
C45 C44 H44A 119.0 . .
C43 C44 H44A 119.0 . .
C46 C45 C44 121.0(9) . .
C46 C45 H45A 119.5 . .
C44 C45 H45A 119.5 . .
C45 C46 C47 119.8(9) . .
C45 C46 N9 119.1(8) . .
C47 C46 N9 121.0(9) . .
C46 C47 C48 119.6(9) . .
C46 C47 H47A 120.2 . .
C48 C47 H47A 120.2 . .
C43 C48 C47 122.9(9) . .
C43 C48 H48A 118.6 . .
C47 C48 H48A 118.6 . .
N9 C49 H49A 109.5 . .
N9 C49 H49B 109.5 . .
H49A C49 H49B 109.5 . .
N9 C49 H49C 109.5 . .
H49A C49 H49C 109.5 . .
H49B C49 H49C 109.5 . .
N9 C50 H50A 109.5 . .
N9 C50 H50B 109.5 . .
H50A C50 H50B 109.5 . .
N9 C50 H50C 109.5 . .
H50A C50 H50C 109.5 . .
H50B C50 H50C 109.5 . .
N9 C51 H51A 109.5 . .
N9 C51 H51B 109.5 . .
H51A C51 H51B 109.5 . .
N9 C51 H51C 109.5 . .
H51A C51 H51C 109.5 . .
H51B C51 H51C 109.5 . .
N9 C49' H49D 109.5 . .
N9 C49' H49E 109.5 . .
H49D C49' H49E 109.5 . .
N9 C49' H49F 109.5 . .
H49D C49' H49F 109.5 . .
H49E C49' H49F 109.5 . .
N9 C50' H50D 109.5 . .
N9 C50' H50E 109.5 . .
H50D C50' H50E 109.5 . .
N9 C50' H50F 109.5 . .
H50D C50' H50F 109.5 . .
H50E C50' H50F 109.5 . .
N9 C51' H51D 109.5 . .
N9 C51' H51E 109.5 . .
H51D C51' H51E 109.5 . .
N9 C51' H51F 109.5 . .
H51D C51' H51F 109.5 . .
H51E C51' H51F 109.5 . .
F23 P6 F24 107(3) . .
F23 P6 F27 169(3) . .
F24 P6 F27 81(3) . .
F23 P6 F25 79(3) . .
F24 P6 F25 173(4) . .
F27 P6 F25 92(3) . .
F23 P6 F22 93(3) . .
F24 P6 F22 80(3) . .
F27 P6 F22 81(3) . .
F25 P6 F22 102(4) . .
F23 P6 F26 91(2) . .
F24 P6 F26 104(3) . .
F27 P6 F26 94(3) . .
F25 P6 F26 73(3) . .
F22 P6 F26 173(3) . .
F22 F24 P6 161(5) 2_677 .
F24 F22 P6 116(5) 2_677 .

loop_
_geom_bond_atom_site_label_1
_geom_bond_atom_site_label_2
_geom_bond_distance
_geom_bond_site_symmetry_2
Cd1 N8 2.336(8) .
Cd1 N6 2.360(6) .
Cd1 N4 2.370(7) .
Cd1 S4 2.477(2) .
Cd1 S3 2.569(2) .
Cd2 S1 2.450(2) .
Cd2 S3 2.568(2) .
Cd2 S2 2.597(3) .
Cd2 S2 2.633(2) 2_666
S1 C1 1.775(10) .
S2 C10 1.778(9) .
S2 Cd2 2.633(2) 2_666
S3 C19 1.783(7) .
S4 C43 1.760(10) .
N1 C8 1.479(15) .
N1 C9 1.48(2) .
N1 C7 1.496(17) .
N1 C4 1.521(15) .
N2 C13 1.484(12) .
N2 C18 1.493(14) .
N2 C16 1.497(15) .
N2 C17 1.525(15) .
N3 C22 1.495(11) .
N3 C25 1.497(14) .
N3 C27 1.502(16) .
N3 C26 1.512(17) .
N4 C29 1.339(10) .
N4 N5 1.388(8) .
N5 C33 1.377(11) .
N5 C31 1.410(11) .
N6 C33 1.334(11) .
N6 C37 1.348(11) .
N7 C39 1.349(15) .
N7 N8 1.378(10) .
N7 C37 1.419(12) .
N8 C41 1.335(13) .
N9 C49 1.43(3) .
N9 C50 1.43(3) .
N9 C51' 1.50(2) .
N9 C49' 1.50(3) .
N9 C46 1.537(12) .
N9 C50' 1.62(3) .
N9 C51 1.65(3) .
P1 F1 1.568(10) .
P1 F1 1.568(10) 2_556
P1 F3 1.570(9) 2_556
P1 F3 1.570(9) .
P1 F2 1.611(10) .
P1 F2 1.611(10) 2_556
P2 F5 1.547(11) .
P2 F5 1.547(11) 2_767
P2 F4 1.564(10) .
P2 F4 1.564(10) 2_767
P2 F6 1.595(7) 2_767
P2 F6 1.595(7) .
P3 F8 1.477(16) .
P3 F11 1.500(18) .
P3 F9 1.502(13) .
P3 F10 1.522(13) .
P3 F7 1.557(16) .
P3 F12 1.60(2) .
P4 F14 1.565(6) .
P4 F16 1.585(6) .
P4 F13 1.597(8) .
P4 F17 1.599(6) .
P4 F15 1.613(7) .
P4 F18 1.621(6) .
P5 F20 1.549(9) 2_667
P5 F20 1.549(9) .
P5 F21 1.551(10) 2_667
P5 F21 1.551(10) .
P5 F19 1.574(6) .
P5 F19 1.574(6) 2_667
C1 C6 1.392(13) .
C1 C2 1.416(12) .
C2 C3 1.372(16) .
C2 H2A 0.9400 .
C3 C4 1.350(13) .
C3 H3A 0.9400 .
C4 C5 1.405(14) .
C5 C6 1.366(15) .
C5 H5A 0.9400 .
C6 H6A 0.9400 .
C7 H7A 0.9700 .
C7 H7B 0.9700 .
C7 H7C 0.9700 .
C8 H8A 0.9700 .
C8 H8B 0.9700 .
C8 H8C 0.9700 .
C9 H9A 0.9700 .
C9 H9B 0.9700 .
C9 H9C 0.9700 .
C10 C11 1.396(12) .
C10 C15 1.408(12) .
C11 C12 1.398(13) .
C11 H11A 0.9400 .
C12 C13 1.391(12) .
C12 H12A 0.9400 .
C13 C14 1.410(13) .
C14 C15 1.352(14) .
C14 H14A 0.9400 .
C15 H15A 0.9400 .
C16 H16A 0.9700 .
C16 H16B 0.9700 .
C16 H16C 0.9700 .
C17 H17A 0.9700 .
C17 H17B 0.9700 .
C17 H17C 0.9700 .
C18 H18A 0.9700 .
C18 H18B 0.9700 .
C18 H18C 0.9700 .
C19 C24 1.357(12) .
C19 C20 1.374(12) .
C20 C21 1.411(13) .
C20 H20A 0.9400 .
C21 C22 1.376(13) .
C21 H21A 0.9400 .
C22 C23 1.377(15) .
C23 C24 1.419(13) .
C23 H23A 0.9400 .
C24 H24A 0.9400 .
C25 H25A 0.9700 .
C25 H25B 0.9700 .
C25 H25C 0.9700 .
C26 H26A 0.9700 .
C26 H26B 0.9700 .
C26 H26C 0.9700 .
C27 H27A 0.9700 .
C27 H27B 0.9700 .
C27 H27C 0.9700 .
C28 C29 1.500(11) .
C28 H28A 0.9700 .
C28 H28B 0.9700 .
C28 H28C 0.9700 .
C29 C30 1.402(11) .
C30 C31 1.351(13) .
C30 H30A 0.9400 .
C31 C32 1.494(12) .
C32 H32A 0.9700 .
C32 H32B 0.9700 .
C32 H32C 0.9700 .
C33 C34 1.413(11) .
C34 C35 1.389(13) .
C34 H34A 0.9400 .
C35 C36 1.369(15) .
C35 H35A 0.9400 .
C36 C37 1.346(12) .
C36 H36A 0.9400 .
C38 C39 1.563(17) .
C38 H38A 0.9700 .
C38 H38B 0.9700 .
C38 H38C 0.9700 .
C39 C40 1.395(16) .
C40 C41 1.376(15) .
C40 H40A 0.9400 .
C41 C42 1.506(15) .
C42 H42A 0.9700 .
C42 H42B 0.9700 .
C42 H42C 0.9700 .
C43 C48 1.384(13) .
C43 C44 1.431(12) .
C44 C45 1.363(14) .
C44 H44A 0.9400 .
C45 C46 1.358(13) .
C45 H45A 0.9400 .
C46 C47 1.366(14) .
C47 C48 1.391(15) .
C47 H47A 0.9400 .
C48 H48A 0.9400 .
C49 H49A 0.9700 .
C49 H49B 0.9700 .
C49 H49C 0.9700 .
C50 H50A 0.9700 .
C50 H50B 0.9700 .
C50 H50C 0.9700 .
C51 H51A 0.9700 .
C51 H51B 0.9700 .
C51 H51C 0.9700 .
C49' H49D 0.9700 .
C49' H49E 0.9700 .
C49' H49F 0.9700 .
C50' H50D 0.9700 .
C50' H50E 0.9700 .
C50' H50F 0.9700 .
C51' H51D 0.9700 .
C51' H51E 0.9700 .
C51' H51F 0.9700 .
P6 F23 1.573(18) .
P6 F24 1.59(2) .
P6 F27 1.594(19) .
P6 F25 1.60(2) .
P6 F22 1.612(19) .
P6 F26 1.630(19) .
F24 F22 1.33(5) 2_677
F22 F24 1.33(5) 2_677

loop_
_geom_hbond_atom_site_label_D
_geom_hbond_atom_site_label_H
_geom_hbond_atom_site_label_A
_geom_hbond_distance_DH
_geom_hbond_distance_HA
_geom_hbond_distance_DA
_geom_hbond_angle_DHA
_geom_hbond_site_symmetry_A
C5 H5A S4 0.94 2.80 3.653(10) 151.5 2_766
C8 H8A F8 0.97 2.55 3.47(2) 159.9 2_656
C8 H8A F9 0.97 2.39 3.188(18) 139.0 2_656
C8 H8B F14 0.97 2.51 3.443(16) 161.7 2_656
C8 H8C F3 0.97 2.52 3.48(2) 168.0 2_656
C15 H15A S1 0.94 2.82 3.606(10) 142.2 .
C27 H27B F11 0.97 2.54 3.36(3) 142.7 1_665
C36 H36A F20 0.94 2.54 3.316(13) 140.6 .
C49 H49C F15 0.97 2.51 3.47(3) 171.5 2_767
C51 H51B F10 0.97 2.37 2.96(4) 118.3 2_667
